data_1539942
loop_
_publ_author_name
'Weiss, J.'
'Thewalt, U.'

_publ_section_title
;
 Die Struktur von (Ni (H N2 S2)2) und (Pd (H N2 S2)2)
;
_journal_name_full 'Zeitschrift fuer Anorganische und Allgemeine Chemie'
_journal_page_first 159
_journal_page_last 165
_journal_volume 363
_journal_year 1968
_chemical_formula_sum 'H2 N4 Pd S4'
_chemical_name_systematic 'Pd (H N2 S2)2'
_space_group_IT_number 14
_symmetry_space_group_name_Hall '-P 2yab'
_symmetry_space_group_name_H-M 'P 1 21/a 1'
_cell_angle_alpha 90
_cell_angle_beta 113.1
_cell_angle_gamma 90
_cell_formula_units_Z 4
_cell_length_a 7.32
_cell_length_b 12.58
_cell_length_c 8.74
_cell_volume 740.298
_citation_journal_id_ASTM ZAACAB
_cod_data_source_file Weiss_ZAACAB_1968_900.cif
_cod_data_source_block H2N4Pd1S4
_cod_original_cell_volume 740.2982
_cod_original_sg_symbol_Hall '-P 2ybc (z,y,-x)'
_cod_original_formula_sum 'H2 N4 Pd1 S4'
_cod_database_code 1539942

loop_
_symmetry_equiv_pos_as_xyz
x,y,z
-x+1/2,y+1/2,-z
-x,-y,-z
x-1/2,-y-1/2,z

loop_
_atom_site_label
_atom_site_type_symbol
_atom_site_fract_x
_atom_site_fract_y
_atom_site_fract_z
_atom_site_occupancy
_atom_site_U_iso_or_equiv
Pd1 Pd+2 0.2739 0.1395 0.2216 1 0.0
S2 S+2 0.3062 0.094 0.4799 1 0.0
S1 S+2 0.2708 0.9665 0.1394 1 0.0
S4 S+2 0.233 0.0878 0.8564 1 0.0
N2 N-3 0.2708 0.2967 0.2996 1 0.0
N3 N-3 0.2456 0.1805 0.9862 1 0.0
N1 N-3 0.3195 0.2124 0.5781 1 0.0
N4 N-3 0.2428 0.9806 0.9441 1 0.0
S3 S+2 0.3015 0.3189 0.4815 1 0.0
